data_4021039
loop_
_publ_author_name
'Dan Yang'
'Qiang Gao'
'Bao-Fu Zheng'
'Nian-Yong Zhu'

_publ_section_title
;
 Et~2~AlCl-Promoted Asymmetric Phenylseleno Group Transfer
 Radical Cyclization Reactions of Unsaturated \b-Hydroxy Esters
;
_journal_name_full 'Journal of Organic Chemistry'
_journal_page_first 8821
_journal_page_last 8828
_journal_paper_doi 10.1021/jo048322z
_journal_volume 69
_journal_year 2004
_chemical_formula_moiety 'C19 H25 O3 Se'
_chemical_formula_sum 'C19 H25 O3 Se'
_chemical_formula_weight 380.35
_space_group_IT_number 14
_symmetry_cell_setting monoclinic
_symmetry_space_group_name_Hall '-P 2yn'
_symmetry_space_group_name_H-M 'P 1 21/n 1'
_cell_angle_alpha 90.00
_cell_angle_beta 91.57(3)
_cell_angle_gamma 90.00
_cell_formula_units_Z 4
_cell_length_a 6.2350(10)
_cell_length_b 20.458(4)
_cell_length_c 14.051(3)
_cell_measurement_temperature 253(2)
_cell_volume 1791.6(6)
_diffrn_ambient_temperature 253(2)
_exptl_crystal_density_diffrn 1.410
_cod_original_sg_symbol_H-M 'P 21/n'
_cod_database_code 4021039

loop_
_symmetry_equiv_pos_as_xyz
'x, y, z'
'-x+1/2, y+1/2, -z+1/2'
'-x, -y, -z'
'x-1/2, -y-1/2, z-1/2'

loop_
_atom_site_label
_atom_site_type_symbol
_atom_site_fract_x
_atom_site_fract_y
_atom_site_fract_z
_atom_site_U_iso_or_equiv
_atom_site_adp_type
_atom_site_occupancy
_atom_site_symmetry_multiplicity
_atom_site_calc_flag
_atom_site_refinement_flags
_atom_site_disorder_assembly
_atom_site_disorder_group
Se1 Se 0.21587(6) 0.225865(16) 0.02012(3) 0.04969(15) Uani 1 1 d . . .
O1 O -0.1104(4) -0.02911(10) 0.35380(17) 0.0533(6) Uani 1 1 d . . .
O2 O -0.1011(4) 0.10394(11) 0.50516(17) 0.0574(7) Uani 1 1 d . . .
O3 O -0.4164(4) 0.09235(11) 0.42829(16) 0.0535(6) Uani 1 1 d . . .
C1 C 0.0484(5) 0.14568(15) 0.0324(2) 0.0423(9) Uani 1 1 d . . .
H1A H -0.0712 0.1461 -0.0132 0.051 Uiso 1 1 calc R . .
H1B H 0.1376 0.1082 0.0188 0.051 Uiso 1 1 calc R . .
C2 C -0.0350(5) 0.13998(14) 0.1324(2) 0.0365(8) Uani 1 1 d . . .
H2 H 0.0882 0.1435 0.1769 0.044 Uiso 1 1 calc R . .
C3 C -0.1995(5) 0.19302(15) 0.1598(2) 0.0443(9) Uani 1 1 d . . .
H3A H -0.1264 0.2313 0.1852 0.053 Uiso 1 1 calc R . .
H3B H -0.2861 0.2059 0.1045 0.053 Uiso 1 1 calc R . .
C4 C -0.3405(5) 0.16209(15) 0.2355(2) 0.0453(9) Uani 1 1 d . . .
H4A H -0.4896 0.1617 0.2139 0.054 Uiso 1 1 calc R . .
H4B H -0.3289 0.1866 0.2945 0.054 Uiso 1 1 calc R . .
C5 C -0.2578(5) 0.09178(14) 0.2504(2) 0.0365(8) Uani 1 1 d . . .
H5 H -0.3789 0.0622 0.2603 0.044 Uiso 1 1 calc R . .
C6 C -0.1525(5) 0.07568(14) 0.1543(2) 0.0374(8) Uani 1 1 d . . .
C7 C -0.0016(5) 0.01617(15) 0.1617(3) 0.0494(9) Uani 1 1 d . . .
H7A H -0.0880 -0.0232 0.1644 0.059 Uiso 1 1 calc R . .
H7B H 0.0812 0.0139 0.1043 0.059 Uiso 1 1 calc R . .
C8 C 0.1521(5) 0.01728(16) 0.2473(3) 0.0535(10) Uani 1 1 d . . .
H8A H 0.2342 -0.0230 0.2494 0.064 Uiso 1 1 calc R . .
H8B H 0.2518 0.0533 0.2411 0.064 Uiso 1 1 calc R . .
C9 C 0.0319(5) 0.02472(15) 0.3387(3) 0.0465(9) Uani 1 1 d . . .
H9 H 0.1360 0.0269 0.3921 0.056 Uiso 1 1 calc R . .
C10 C -0.1001(5) 0.08827(15) 0.3360(2) 0.0384(8) Uani 1 1 d . . .
H10 H 0.0014 0.1245 0.3298 0.046 Uiso 1 1 calc R . .
C11 C -0.2028(6) 0.09557(15) 0.4315(3) 0.0441(9) Uani 1 1 d . . .
C12 C -0.5202(6) 0.09818(19) 0.5188(2) 0.0643(11) Uani 1 1 d . . .
H12A H -0.4912 0.0598 0.5563 0.096 Uiso 1 1 calc R . .
H12B H -0.6723 0.1026 0.5080 0.096 Uiso 1 1 calc R . .
H12C H -0.4661 0.1360 0.5520 0.096 Uiso 1 1 calc R . .
C13 C -0.3298(5) 0.06085(17) 0.0796(2) 0.0521(10) Uani 1 1 d . . .
H13A H -0.2661 0.0503 0.0201 0.078 Uiso 1 1 calc R . .
H13B H -0.4204 0.0985 0.0715 0.078 Uiso 1 1 calc R . .
H13C H -0.4138 0.0245 0.1005 0.078 Uiso 1 1 calc R . .
C14 C 0.3882(5) 0.20358(15) -0.0848(2) 0.0399(8) Uani 1 1 d . . .
C15 C 0.5814(5) 0.23570(16) -0.0960(3) 0.0473(9) Uani 1 1 d . . .
H15 H 0.6226 0.2687 -0.0538 0.057 Uiso 1 1 calc R . .
C16 C 0.7137(6) 0.21906(19) -0.1697(3) 0.0589(11) Uani 1 1 d . . .
H16 H 0.8429 0.2411 -0.1764 0.071 Uiso 1 1 calc R . .
C17 C 0.6569(6) 0.17023(19) -0.2335(3) 0.0621(11) Uani 1 1 d . . .
H17 H 0.7477 0.1588 -0.2822 0.074 Uiso 1 1 calc R . .
C18 C 0.4631(6) 0.13883(17) -0.2237(3) 0.0570(10) Uani 1 1 d . . .
H18 H 0.4221 0.1062 -0.2665 0.068 Uiso 1 1 calc R . .
C19 C 0.3304(6) 0.15526(16) -0.1513(3) 0.0483(9) Uani 1 1 d . . .
H19 H 0.1995 0.1339 -0.1462 0.058 Uiso 1 1 calc R . .

loop_
_atom_site_aniso_label
_atom_site_aniso_U_11
_atom_site_aniso_U_22
_atom_site_aniso_U_33
_atom_site_aniso_U_23
_atom_site_aniso_U_13
_atom_site_aniso_U_12
Se1 0.0571(3) 0.0409(2) 0.0516(3) -0.00189(19) 0.01179(18) -0.00782(18)
O1 0.0529(15) 0.0450(14) 0.0620(17) 0.0120(12) 0.0014(13) -0.0111(12)
O2 0.0619(17) 0.0696(17) 0.0401(16) 0.0027(13) -0.0106(14) 0.0028(14)
O3 0.0448(15) 0.0752(17) 0.0411(16) -0.0065(12) 0.0089(12) -0.0131(13)
C1 0.043(2) 0.0397(19) 0.044(2) -0.0012(16) 0.0038(17) -0.0064(16)
C2 0.0350(19) 0.0384(18) 0.036(2) -0.0013(15) 0.0014(16) -0.0018(15)
C3 0.049(2) 0.0408(19) 0.043(2) -0.0021(17) -0.0008(18) 0.0054(17)
C4 0.044(2) 0.053(2) 0.039(2) -0.0040(17) 0.0012(17) 0.0120(17)
C5 0.0299(18) 0.0410(19) 0.039(2) -0.0058(15) 0.0018(16) -0.0035(15)
C6 0.0349(18) 0.0361(18) 0.042(2) -0.0016(16) 0.0065(16) -0.0017(15)
C7 0.053(2) 0.038(2) 0.058(3) -0.0036(18) 0.023(2) -0.0040(18)
C8 0.041(2) 0.041(2) 0.079(3) 0.0057(19) 0.008(2) 0.0075(17)
C9 0.041(2) 0.042(2) 0.056(3) 0.0076(18) -0.0042(19) 0.0012(17)
C10 0.0336(18) 0.0416(19) 0.040(2) 0.0014(16) 0.0046(17) -0.0025(15)
C11 0.046(2) 0.041(2) 0.046(2) 0.0039(17) 0.001(2) -0.0038(17)
C12 0.067(3) 0.083(3) 0.044(3) -0.009(2) 0.022(2) -0.018(2)
C13 0.053(2) 0.060(2) 0.043(2) -0.0136(18) 0.0052(19) -0.0187(19)
C14 0.043(2) 0.0369(19) 0.040(2) 0.0122(16) 0.0017(17) -0.0051(16)
C15 0.049(2) 0.047(2) 0.046(2) 0.0103(18) -0.0037(19) -0.0086(18)
C16 0.040(2) 0.075(3) 0.062(3) 0.024(2) 0.005(2) -0.008(2)
C17 0.061(3) 0.071(3) 0.054(3) 0.014(2) 0.013(2) 0.009(2)
C18 0.065(3) 0.050(2) 0.056(3) 0.0033(19) 0.012(2) 0.002(2)
C19 0.047(2) 0.048(2) 0.051(2) 0.0029(18) 0.004(2) -0.0071(17)

loop_
_geom_bond_atom_site_label_1
_geom_bond_atom_site_label_2
_geom_bond_distance
_geom_bond_site_symmetry_2
_geom_bond_publ_flag
Se1 C14 1.903(4) . ?
Se1 C1 1.955(3) . ?
O1 C9 1.434(4) . ?
O2 C11 1.211(4) . ?
O3 C11 1.333(4) . ?
O3 C12 1.447(4) . ?
C1 C2 1.515(4) . ?
C2 C6 1.541(4) . ?
C2 C3 1.549(4) . ?
C3 C4 1.535(4) . ?
C4 C5 1.540(4) . ?
C5 C10 1.535(4) . ?
C5 C6 1.552(4) . ?
C6 C13 1.534(4) . ?
C6 C7 1.540(4) . ?
C7 C8 1.518(4) . ?
C8 C9 1.512(5) . ?
C9 C10 1.539(4) . ?
C10 C11 1.510(5) . ?
C14 C15 1.385(4) . ?
C14 C19 1.401(4) . ?
C15 C16 1.383(5) . ?
C16 C17 1.382(5) . ?
C17 C18 1.378(5) . ?
C18 C19 1.371(5) . ?
